data_4079261
loop_
_publ_author_name
'Lazreg, Fa\"ima'
'Slawin, Alexandra M. Z.'
'Cazin, Catherine S. J.'

_publ_section_title
;
 Heteroleptic Bis(N-heterocyclic carbene)Copper(I) Complexes: Highly
 Efficient Systems for the [3+2] Cycloaddition of Azides and Alkynes
;
_journal_issue 22
_journal_name_full Organometallics
_journal_page_first 7969
_journal_paper_doi 10.1021/om3006195
_journal_volume 31
_journal_year 2012
_chemical_formula_moiety 'C50 H66 B Cu F4 N4'
_chemical_formula_sum 'C50 H66 B Cu F4 N4'
_chemical_formula_weight 873.42
_chemical_name_systematic
; 
 ? 
;
_space_group_IT_number 70
_symmetry_cell_setting orthorhombic
_symmetry_space_group_name_Hall '-F 2uv 2vw'
_symmetry_space_group_name_H-M 'F d d d :2'
_atom_sites_solution_hydrogens geom
_atom_sites_solution_primary direct
_atom_sites_solution_secondary difmap
_audit_creation_method SHELXL-97
_cell_angle_alpha 90.00
_cell_angle_beta 90.00
_cell_angle_gamma 90.00
_cell_formula_units_Z 16
_cell_length_a 24.371(4)
_cell_length_b 25.234(4)
_cell_length_c 31.185(5)
_cell_measurement_reflns_used 10116
_cell_measurement_temperature 93(2)
_cell_measurement_theta_max 28.5
_cell_measurement_theta_min 2.1
_cell_volume 19178(5)
_computing_cell_refinement 'CrystalClear (Rigaku Corp., 2004)'
_computing_data_collection 'CrystalClear (Rigaku Corp., 2004)'
_computing_data_reduction 'CrystalClear (Rigaku Corp., 2004)'
_computing_molecular_graphics 'Bruker SHELXTL'
_computing_publication_material 'Bruker SHELXTL'
_computing_structure_refinement 'SHELXL-97 (Sheldrick, 1997)'
_computing_structure_solution 'SHELXS-97 (Sheldrick, 1990)'
_diffrn_ambient_temperature 93(2)
_diffrn_measured_fraction_theta_full 0.999
_diffrn_measured_fraction_theta_max 0.998
_diffrn_measurement_device_type CCD
_diffrn_measurement_method '\w and \f scans'
_diffrn_radiation_monochromator confocal
_diffrn_radiation_source 'rotating anode'
_diffrn_radiation_type MoK\a
_diffrn_radiation_wavelength 0.71073
_diffrn_reflns_av_R_equivalents 0.0578
_diffrn_reflns_av_sigmaI/netI 0.0444
_diffrn_reflns_limit_h_max 24
_diffrn_reflns_limit_h_min -29
_diffrn_reflns_limit_k_max 30
_diffrn_reflns_limit_k_min -26
_diffrn_reflns_limit_l_max 35
_diffrn_reflns_limit_l_min -37
_diffrn_reflns_number 29674
_diffrn_reflns_theta_full 25.00
_diffrn_reflns_theta_max 25.34
_diffrn_reflns_theta_min 2.12
_exptl_absorpt_coefficient_mu 0.508
_exptl_absorpt_correction_T_max 1.000
_exptl_absorpt_correction_T_min 0.769
_exptl_absorpt_correction_type multi-scan
_exptl_absorpt_process_details 'Jacobson, R. (1998) Private communication'
_exptl_crystal_colour Colorless
_exptl_crystal_density_diffrn 1.210
_exptl_crystal_density_method 'not measured'
_exptl_crystal_description Prism
_exptl_crystal_F_000 7424
_exptl_crystal_size_max 0.20
_exptl_crystal_size_mid 0.10
_exptl_crystal_size_min 0.03
_refine_diff_density_max 0.877
_refine_diff_density_min -0.694
_refine_diff_density_rms 0.082
_refine_ls_extinction_method none
_refine_ls_goodness_of_fit_ref 1.038
_refine_ls_hydrogen_treatment constr
_refine_ls_matrix_type full
_refine_ls_number_parameters 294
_refine_ls_number_reflns 4383
_refine_ls_number_restraints 36
_refine_ls_restrained_S_all 1.036
_refine_ls_R_factor_all 0.1212
_refine_ls_R_factor_gt 0.0813
_refine_ls_shift/su_max 0.001
_refine_ls_shift/su_mean 0.000
_refine_ls_structure_factor_coef Fsqd
_refine_ls_weighting_details 'calc w=1/[\s^2^(Fo^2^)+(0.1571P)^2^+70.1958P] where P=(Fo^2^+2Fc^2^)/3'
_refine_ls_weighting_scheme calc
_refine_ls_wR_factor_gt 0.2426
_refine_ls_wR_factor_ref 0.2803
_reflns_number_gt 2724
_reflns_number_total 4383
_reflns_threshold_expression >2sigma(I)
_cod_data_source_file om3006195_si_002.cif
_cod_data_source_block 3f
_cod_depositor_comments
;
The following automatic conversions were performed:

'_symmetry_cell_setting' value 'Orthorhombic' changed to
'orthorhombic' according to
/home/saulius/struct/CIF-dictionaries/cif_core.dic dictionary named
'cif_core.dic' version 2.4.2 from 2011-04-26.

Automatic conversion script
Id: cif_fix_values 1891 2012-01-12 08:04:46Z andrius 
;
_cod_original_sg_symbol_H-M Fddd
_cod_database_code 4079261

loop_
_symmetry_equiv_pos_as_xyz
'x, y, z'
'-x+3/4, -y+3/4, z'
'-x+3/4, y, -z+3/4'
'x, -y+3/4, -z+3/4'
'x, y+1/2, z+1/2'
'-x+3/4, -y+5/4, z+1/2'
'-x+3/4, y+1/2, -z+5/4'
'x, -y+5/4, -z+5/4'
'x+1/2, y, z+1/2'
'-x+5/4, -y+3/4, z+1/2'
'-x+5/4, y, -z+5/4'
'x+1/2, -y+3/4, -z+5/4'
'x+1/2, y+1/2, z'
'-x+5/4, -y+5/4, z'
'-x+5/4, y+1/2, -z+3/4'
'x+1/2, -y+5/4, -z+3/4'
'-x, -y, -z'
'x-3/4, y-3/4, -z'
'x-3/4, -y, z-3/4'
'-x, y-3/4, z-3/4'
'-x, -y+1/2, -z+1/2'
'x-3/4, y-1/4, -z+1/2'
'x-3/4, -y+1/2, z-1/4'
'-x, y-1/4, z-1/4'
'-x+1/2, -y, -z+1/2'
'x-1/4, y-3/4, -z+1/2'
'x-1/4, -y, z-1/4'
'-x+1/2, y-3/4, z-1/4'
'-x+1/2, -y+1/2, -z'
'x-1/4, y-1/4, -z'
'x-1/4, -y+1/2, z-3/4'
'-x+1/2, y-1/4, z-3/4'

loop_
_atom_site_label
_atom_site_type_symbol
_atom_site_fract_x
_atom_site_fract_y
_atom_site_fract_z
_atom_site_U_iso_or_equiv
_atom_site_adp_type
_atom_site_occupancy
_atom_site_symmetry_multiplicity
_atom_site_calc_flag
_atom_site_refinement_flags
Cu1 Cu 0.6250 0.1250 0.37327(2) 0.0410(3) Uani 1 2 d S
C1 C 0.6250 0.1250 0.4344(2) 0.0553(17) Uani 1 2 d S
N2 N 0.66646(19) 0.14099(19) 0.45938(13) 0.0714(13) Uani 1 1 d .
C3 C 0.6536(4) 0.1373(3) 0.50592(18) 0.107(3) Uani 1 1 d .
H3A H 0.6534 0.1727 0.5195 0.129 Uiso 1 1 calc R
H3B H 0.6803 0.1143 0.5210 0.129 Uiso 1 1 calc R
C4 C 0.7178(2) 0.1634(3) 0.44560(15) 0.0724(16) Uani 1 1 d .
C5 C 0.7201(3) 0.2184(3) 0.43835(16) 0.0783(17) Uani 1 1 d .
C6 C 0.7709(3) 0.2395(3) 0.42804(18) 0.093(2) Uani 1 1 d .
H6A H 0.7741 0.2764 0.4225 0.112 Uiso 1 1 calc R
C7 C 0.8160(3) 0.2087(4) 0.4257(2) 0.110(3) Uani 1 1 d .
H7A H 0.8503 0.2243 0.4187 0.132 Uiso 1 1 calc R
C8 C 0.8131(3) 0.1551(4) 0.4333(2) 0.107(2) Uani 1 1 d .
H8A H 0.8457 0.1346 0.4318 0.129 Uiso 1 1 calc R
C9 C 0.7640(3) 0.1304(3) 0.4429(2) 0.088(2) Uani 1 1 d .
C10 C 0.6696(3) 0.2510(3) 0.4415(2) 0.094(2) Uani 1 1 d .
H10A H 0.6477 0.2459 0.4151 0.113 Uiso 1 1 calc R
H10B H 0.6474 0.2380 0.4659 0.113 Uiso 1 1 calc R
C11 C 0.6797(4) 0.3086(3) 0.4474(3) 0.140(4) Uani 1 1 d .
H11A H 0.6445 0.3273 0.4490 0.211 Uiso 1 1 calc R
H11B H 0.7009 0.3222 0.4231 0.211 Uiso 1 1 calc R
H11C H 0.7003 0.3143 0.4740 0.211 Uiso 1 1 calc R
C12 C 0.7594(4) 0.0721(3) 0.4516(3) 0.119(3) Uani 1 1 d .
H12A H 0.7496 0.0673 0.4821 0.142 Uiso 1 1 calc R
H12B H 0.7286 0.0580 0.4343 0.142 Uiso 1 1 calc R
C13 C 0.8075(4) 0.0406(4) 0.4427(4) 0.170(5) Uani 1 1 d .
H13A H 0.8000 0.0034 0.4497 0.255 Uiso 1 1 calc R
H13B H 0.8382 0.0533 0.4601 0.255 Uiso 1 1 calc R
H13C H 0.8169 0.0436 0.4122 0.255 Uiso 1 1 calc R
C21 C 0.6250 0.1250 0.3121(2) 0.061(2) Uani 1 2 d S
N22 N 0.6413(2) 0.1643(2) 0.28531(14) 0.0952(18) Uani 1 1 d .
C23 C 0.6346(5) 0.1498(5) 0.2434(2) 0.161(5) Uani 1 1 d .
H23A H 0.6421 0.1710 0.2189 0.193 Uiso 1 1 calc R
C24 C 0.6656(3) 0.2132(3) 0.29966(17) 0.087(2) Uani 1 1 d .
C25 C 0.6316(4) 0.2551(4) 0.3111(3) 0.107(3) Uani 1 1 d .
C26 C 0.6577(4) 0.3006(3) 0.3255(3) 0.110(2) Uani 1 1 d .
H26A H 0.6365 0.3304 0.3339 0.132 Uiso 1 1 calc R
C27 C 0.7149(4) 0.3031(3) 0.3278(2) 0.102(2) Uani 1 1 d .
H27A H 0.7319 0.3346 0.3378 0.122 Uiso 1 1 calc R
C28 C 0.7467(3) 0.2616(3) 0.31598(18) 0.089(2) Uani 1 1 d .
H28A H 0.7855 0.2641 0.3179 0.107 Uiso 1 1 calc R
C29 C 0.7226(3) 0.2155(3) 0.30106(17) 0.0858(19) Uani 1 1 d .
C30 C 0.5701(4) 0.2512(4) 0.3082(3) 0.136(3) Uani 1 1 d .
H30A H 0.5616 0.2168 0.2937 0.164 Uiso 1 1 calc R
C31 C 0.5442(4) 0.2492(6) 0.3516(5) 0.189(5) Uani 1 1 d .
H31A H 0.5043 0.2458 0.3485 0.283 Uiso 1 1 calc R
H31B H 0.5527 0.2818 0.3673 0.283 Uiso 1 1 calc R
H31C H 0.5585 0.2186 0.3674 0.283 Uiso 1 1 calc R
C32 C 0.5468(5) 0.2946(5) 0.2803(5) 0.212(6) Uani 1 1 d .
H32A H 0.5068 0.2907 0.2786 0.318 Uiso 1 1 calc R
H32B H 0.5625 0.2920 0.2514 0.318 Uiso 1 1 calc R
H32C H 0.5559 0.3292 0.2927 0.318 Uiso 1 1 calc R
C33 C 0.7580(3) 0.1703(3) 0.2875(2) 0.106(2) Uani 1 1 d .
H33A H 0.7338 0.1463 0.2704 0.127 Uiso 1 1 calc R
C34 C 0.7774(4) 0.1378(3) 0.3251(3) 0.121(3) Uani 1 1 d .
H34A H 0.7460 0.1288 0.3433 0.181 Uiso 1 1 calc R
H34B H 0.8041 0.1583 0.3417 0.181 Uiso 1 1 calc R
H34C H 0.7947 0.1052 0.3146 0.181 Uiso 1 1 calc R
C35 C 0.8052(3) 0.1851(4) 0.2578(2) 0.116(3) Uani 1 1 d .
H35A H 0.7911 0.2057 0.2335 0.174 Uiso 1 1 calc R
H35B H 0.8229 0.1528 0.2471 0.174 Uiso 1 1 calc R
H35C H 0.8321 0.2064 0.2736 0.174 Uiso 1 1 calc R
B1 B 0.8750 0.3750 0.3750 0.067(3) Uani 1 4 d SU
F1 F 0.8626(3) 0.3323(3) 0.3459(2) 0.0903(19) Uani 0.50 1 d PU
F2 F 0.9192(4) 0.3833(4) 0.3531(3) 0.119(3) Uani 0.50 1 d PU
B2 B 0.5418(17) 0.1250 0.1250 0.136(11) Uani 0.50 2 d SPU
F3 F 0.5851(10) 0.0865(9) 0.1108(8) 0.282(9) Uani 0.50 1 d PU
F4 F 0.5152(3) 0.1463(3) 0.0877(3) 0.108(2) Uani 0.50 1 d PU

loop_
_atom_site_aniso_label
_atom_site_aniso_U_11
_atom_site_aniso_U_22
_atom_site_aniso_U_33
_atom_site_aniso_U_23
_atom_site_aniso_U_13
_atom_site_aniso_U_12
Cu1 0.0394(5) 0.0463(5) 0.0373(5) 0.000 0.000 -0.0070(3)
C1 0.062(4) 0.057(4) 0.047(4) 0.000 0.000 -0.019(3)
N2 0.086(3) 0.086(3) 0.042(2) 0.002(2) -0.006(2) -0.046(3)
C3 0.142(6) 0.140(6) 0.039(3) 0.002(3) 0.002(4) -0.081(5)
C4 0.076(4) 0.097(4) 0.044(3) -0.003(3) -0.011(2) -0.042(3)
C5 0.089(4) 0.097(4) 0.049(3) -0.003(3) -0.002(3) -0.048(4)
C6 0.095(5) 0.120(5) 0.064(4) -0.004(3) -0.007(3) -0.061(5)
C7 0.080(5) 0.152(8) 0.097(5) -0.001(5) -0.012(4) -0.052(5)
C8 0.081(5) 0.150(8) 0.091(5) 0.001(5) -0.021(4) -0.018(5)
C9 0.087(5) 0.110(5) 0.069(4) 0.006(3) -0.026(3) -0.037(4)
C10 0.105(5) 0.085(4) 0.092(5) -0.002(3) 0.020(4) -0.033(4)
C11 0.183(8) 0.095(5) 0.143(7) -0.030(5) 0.090(6) -0.051(5)
C12 0.135(7) 0.124(7) 0.098(5) 0.015(5) -0.033(5) -0.014(5)
C13 0.130(7) 0.162(9) 0.217(12) 0.080(8) -0.049(7) 0.022(7)
C21 0.055(4) 0.088(5) 0.042(4) 0.000 0.000 -0.032(3)
N22 0.118(4) 0.123(4) 0.044(3) 0.011(3) -0.005(2) -0.075(4)
C23 0.245(11) 0.204(10) 0.033(3) 0.007(4) -0.016(5) -0.164(9)
C24 0.109(5) 0.110(5) 0.044(3) 0.016(3) -0.007(3) -0.064(5)
C25 0.129(7) 0.113(6) 0.079(5) 0.036(5) -0.016(4) -0.051(5)
C26 0.128(7) 0.093(5) 0.109(6) 0.029(4) 0.011(5) -0.021(5)
C27 0.141(7) 0.100(5) 0.064(4) 0.011(4) 0.002(4) -0.060(5)
C28 0.106(5) 0.104(5) 0.058(3) 0.000(3) 0.010(3) -0.050(4)
C29 0.115(5) 0.098(4) 0.044(3) -0.001(3) 0.007(3) -0.059(4)
C30 0.120(6) 0.141(7) 0.149(8) 0.078(6) -0.039(6) -0.028(5)
C31 0.098(6) 0.249(14) 0.219(12) 0.096(11) -0.005(7) 0.012(7)
C32 0.198(12) 0.202(12) 0.237(14) 0.122(11) -0.084(10) -0.015(9)
C33 0.117(5) 0.134(6) 0.066(4) -0.021(4) 0.028(4) -0.063(5)
C34 0.131(7) 0.127(6) 0.103(6) -0.004(5) 0.043(5) -0.023(5)
C35 0.104(5) 0.171(7) 0.073(4) 0.004(4) 0.016(4) -0.043(5)
B1 0.066(3) 0.067(3) 0.066(3) 0.000 0.000 0.000
F1 0.092(2) 0.090(2) 0.089(2) 0.0006(10) 0.0005(10) -0.0012(10)
F2 0.119(3) 0.120(3) 0.119(3) -0.0001(10) 0.0019(10) -0.0019(10)
B2 0.136(11) 0.136(11) 0.136(11) -0.0001(10) 0.000 0.000
F3 0.282(9) 0.282(9) 0.282(9) 0.0000(10) 0.0001(10) -0.0002(10)
F4 0.109(2) 0.108(2) 0.107(2) 0.0006(10) 0.0004(10) 0.0005(10)

loop_
_atom_type_symbol
_atom_type_description
_atom_type_scat_dispersion_real
_atom_type_scat_dispersion_imag
_atom_type_scat_source
C C 0.0033 0.0016 'International Tables Vol C Tables 4.2.6.8 and 6.1.1.4'
H H 0.0000 0.0000 'International Tables Vol C Tables 4.2.6.8 and 6.1.1.4'
B B 0.0013 0.0007 'International Tables Vol C Tables 4.2.6.8 and 6.1.1.4'
N N 0.0061 0.0033 'International Tables Vol C Tables 4.2.6.8 and 6.1.1.4'
F F 0.0171 0.0103 'International Tables Vol C Tables 4.2.6.8 and 6.1.1.4'
Cu Cu 0.3201 1.2651 'International Tables Vol C Tables 4.2.6.8 and 6.1.1.4'

loop_
_geom_angle_atom_site_label_1
_geom_angle_atom_site_label_2
_geom_angle_atom_site_label_3
_geom_angle
_geom_angle_site_symmetry_1
_geom_angle_site_symmetry_3
C1 Cu1 C21 180.000(1) . .
N2 C1 N2 108.7(6) . 14_545
N2 C1 Cu1 125.6(3) . .
N2 C1 Cu1 125.6(3) 14_545 .
C1 N2 C4 126.9(4) . .
C1 N2 C3 113.0(5) . .
C4 N2 C3 119.9(4) . .
N2 C3 C3 102.6(3) . 14_545
N2 C3 H3A 111.3 . .
C3 C3 H3A 111.3 14_545 .
N2 C3 H3B 111.3 . .
C3 C3 H3B 111.3 14_545 .
H3A C3 H3B 109.2 . .
C9 C4 C5 123.0(5) . .
C9 C4 N2 118.8(6) . .
C5 C4 N2 118.1(6) . .
C6 C5 C4 116.8(7) . .
C6 C5 C10 123.0(6) . .
C4 C5 C10 120.2(5) . .
C7 C6 C5 121.3(7) . .
C7 C6 H6A 119.3 . .
C5 C6 H6A 119.3 . .
C6 C7 C8 121.2(7) . .
C6 C7 H7A 119.4 . .
C8 C7 H7A 119.4 . .
C7 C8 C9 121.6(8) . .
C7 C8 H8A 119.2 . .
C9 C8 H8A 119.2 . .
C8 C9 C4 116.1(7) . .
C8 C9 C12 123.2(8) . .
C4 C9 C12 120.7(6) . .
C11 C10 C5 114.4(6) . .
C11 C10 H10A 108.7 . .
C5 C10 H10A 108.7 . .
C11 C10 H10B 108.7 . .
C5 C10 H10B 108.7 . .
H10A C10 H10B 107.6 . .
C10 C11 H11A 109.5 . .
C10 C11 H11B 109.5 . .
H11A C11 H11B 109.5 . .
C10 C11 H11C 109.5 . .
H11A C11 H11C 109.5 . .
H11B C11 H11C 109.5 . .
C13 C12 C9 116.4(8) . .
C13 C12 H12A 108.2 . .
C9 C12 H12A 108.2 . .
C13 C12 H12B 108.2 . .
C9 C12 H12B 108.2 . .
H12A C12 H12B 107.3 . .
C12 C13 H13A 109.5 . .
C12 C13 H13B 109.5 . .
H13A C13 H13B 109.5 . .
C12 C13 H13C 109.5 . .
H13A C13 H13C 109.5 . .
H13B C13 H13C 109.5 . .
N22 C21 N22 104.0(6) . 14_545
N22 C21 Cu1 128.0(3) . .
N22 C21 Cu1 128.0(3) 14_545 .
C21 N22 C23 111.0(5) . .
C21 N22 C24 123.7(4) . .
C23 N22 C24 125.1(5) . .
C23 C23 N22 107.0(4) 14_545 .
C23 C23 H23A 126.5 14_545 .
N22 C23 H23A 126.5 . .
C25 C24 C29 123.8(6) . .
C25 C24 N22 119.0(7) . .
C29 C24 N22 117.2(8) . .
C24 C25 C26 116.0(7) . .
C24 C25 C30 122.0(8) . .
C26 C25 C30 122.0(10) . .
C25 C26 C27 120.8(8) . .
C25 C26 H26A 119.6 . .
C27 C26 H26A 119.6 . .
C28 C27 C26 121.5(7) . .
C28 C27 H27A 119.2 . .
C26 C27 H27A 119.2 . .
C27 C28 C29 119.9(7) . .
C27 C28 H28A 120.0 . .
C29 C28 H28A 120.0 . .
C28 C29 C24 118.0(8) . .
C28 C29 C33 119.5(7) . .
C24 C29 C33 122.5(6) . .
C31 C30 C25 111.6(8) . .
C31 C30 C32 112.8(11) . .
C25 C30 C32 111.3(8) . .
C31 C30 H30A 106.9 . .
C25 C30 H30A 106.9 . .
C32 C30 H30A 106.9 . .
C30 C31 H31A 109.5 . .
C30 C31 H31B 109.5 . .
H31A C31 H31B 109.5 . .
C30 C31 H31C 109.5 . .
H31A C31 H31C 109.5 . .
H31B C31 H31C 109.5 . .
C30 C32 H32A 109.5 . .
C30 C32 H32B 109.5 . .
H32A C32 H32B 109.5 . .
C30 C32 H32C 109.5 . .
H32A C32 H32C 109.5 . .
H32B C32 H32C 109.5 . .
C29 C33 C34 112.1(6) . .
C29 C33 C35 114.9(7) . .
C34 C33 C35 111.8(7) . .
C29 C33 H33A 105.8 . .
C34 C33 H33A 105.8 . .
C35 C33 H33A 105.8 . .
C33 C34 H34A 109.5 . .
C33 C34 H34B 109.5 . .
H34A C34 H34B 109.5 . .
C33 C34 H34C 109.5 . .
H34A C34 H34C 109.5 . .
H34B C34 H34C 109.5 . .
C33 C35 H35A 109.5 . .
C33 C35 H35B 109.5 . .
H35A C35 H35B 109.5 . .
C33 C35 H35C 109.5 . .
H35A C35 H35C 109.5 . .
H35B C35 H35C 109.5 . .
F2 B1 F2 161.2(8) 4 2_655
F2 B1 F2 67.1(9) 4 .
F2 B1 F2 116.3(9) 2_655 .
F2 B1 F2 116.3(9) 4 3_655
F2 B1 F2 67.1(9) 2_655 3_655
F2 B1 F2 161.3(8) . 3_655
F2 B1 F1 112.6(6) 4 .
F2 B1 F1 51.0(4) 2_655 .
F2 B1 F1 87.9(5) . .
F2 B1 F1 106.3(6) 3_655 .
F2 B1 F1 106.3(6) 4 2_655
F2 B1 F1 87.9(5) 2_655 2_655
F2 B1 F1 51.0(4) . 2_655
F2 B1 F1 112.6(6) 3_655 2_655
F1 B1 F1 101.9(6) . 2_655
F2 B1 F1 87.9(5) 4 4
F2 B1 F1 106.3(6) 2_655 4
F2 B1 F1 112.6(6) . 4
F2 B1 F1 51.1(4) 3_655 4
F1 B1 F1 155.9(6) . 4
F1 B1 F1 83.1(6) 2_655 4
F2 B1 F1 51.0(4) 4 3_655
F2 B1 F1 112.6(6) 2_655 3_655
F2 B1 F1 106.3(6) . 3_655
F2 B1 F1 87.9(5) 3_655 3_655
F1 B1 F1 83.1(6) . 3_655
F1 B1 F1 155.9(6) 2_655 3_655
F1 B1 F1 101.9(6) 4 3_655
F2 F1 B1 58.0(6) 2_655 .
F1 F2 B1 70.9(7) 2_655 .
F1 F2 F2 113.4(9) 2_655 4
B1 F2 F2 56.5(4) . 4
F4 B2 F4 126(3) . 8_544
F4 B2 F3 108.7(12) . .
F4 B2 F3 108.3(11) 8_544 .
F4 B2 F3 108.3(11) . 8_544
F4 B2 F3 108.7(12) 8_544 8_544
F3 B2 F3 91(3) . 8_544

loop_
_geom_bond_atom_site_label_1
_geom_bond_atom_site_label_2
_geom_bond_distance
_geom_bond_site_symmetry_2
Cu1 C1 1.906(7) .
Cu1 C21 1.908(7) .
C1 N2 1.339(6) .
C1 N2 1.339(6) 14_545
N2 C4 1.439(7) .
N2 C3 1.488(7) .
C3 C3 1.527(14) 14_545
C3 H3A 0.9900 .
C3 H3B 0.9900 .
C4 C9 1.404(10) .
C4 C5 1.407(9) .
C5 C6 1.387(8) .
C5 C10 1.483(10) .
C6 C7 1.347(10) .
C6 H6A 0.9500 .
C7 C8 1.374(11) .
C7 H7A 0.9500 .
C8 C9 1.383(10) .
C8 H8A 0.9500 .
C9 C12 1.500(10) .
C10 C11 1.485(9) .
C10 H10A 0.9900 .
C10 H10B 0.9900 .
C11 H11A 0.9800 .
C11 H11B 0.9800 .
C11 H11C 0.9800 .
C12 C13 1.445(13) .
C12 H12A 0.9900 .
C12 H12B 0.9900 .
C13 H13A 0.9800 .
C13 H13B 0.9800 .
C13 H13C 0.9800 .
C21 N22 1.356(6) .
C21 N22 1.356(6) 14_545
N22 C23 1.366(8) .
N22 C24 1.440(8) .
C23 C23 1.338(18) 14_545
C23 H23A 0.9500 .
C24 C25 1.390(11) .
C24 C29 1.391(10) .
C25 C26 1.388(11) .
C25 C30 1.503(11) .
C26 C27 1.398(11) .
C26 H26A 0.9500 .
C27 C28 1.354(10) .
C27 H27A 0.9500 .
C28 C29 1.383(8) .
C28 H28A 0.9500 .
C29 C33 1.492(11) .
C30 C31 1.495(15) .
C30 C32 1.509(11) .
C30 H30A 1.0000 .
C31 H31A 0.9800 .
C31 H31B 0.9800 .
C31 H31C 0.9800 .
C32 H32A 0.9800 .
C32 H32B 0.9800 .
C32 H32C 0.9800 .
C33 C34 1.506(12) .
C33 C35 1.524(9) .
C33 H33A 1.0000 .
C34 H34A 0.9800 .
C34 H34B 0.9800 .
C34 H34C 0.9800 .
C35 H35A 0.9800 .
C35 H35B 0.9800 .
C35 H35C 0.9800 .
B1 F2 1.293(10) 4
B1 F2 1.293(10) 2_655
B1 F2 1.293(10) .
B1 F2 1.293(10) 3_655
B1 F1 1.441(8) .
B1 F1 1.441(8) 2_655
B1 F1 1.441(8) 4
B1 F1 1.441(8) 3_655
F1 F2 1.186(10) 2_655
F2 F1 1.186(10) 2_655
F2 F2 1.429(19) 4
B2 F4 1.44(2) .
B2 F4 1.44(2) 8_544
B2 F3 1.50(3) .
B2 F3 1.50(3) 8_544

loop_
_geom_torsion_atom_site_label_1
_geom_torsion_atom_site_label_2
_geom_torsion_atom_site_label_3
_geom_torsion_atom_site_label_4
_geom_torsion
_geom_torsion_site_symmetry_1
_geom_torsion_site_symmetry_4
C21 Cu1 C1 N2 -172(100) . .
C21 Cu1 C1 N2 8(100) . 14_545
N2 C1 N2 C4 -176.9(7) 14_545 .
Cu1 C1 N2 C4 3.1(7) . .
N2 C1 N2 C3 -1.2(5) 14_545 .
Cu1 C1 N2 C3 178.8(5) . .
C1 N2 C3 C3 3.0(11) . 14_545
C4 N2 C3 C3 179.0(8) . 14_545
C1 N2 C4 C9 -98.4(6) . .
C3 N2 C4 C9 86.2(8) . .
C1 N2 C4 C5 86.0(6) . .
C3 N2 C4 C5 -89.4(7) . .
C9 C4 C5 C6 0.2(8) . .
N2 C4 C5 C6 175.6(4) . .
C9 C4 C5 C10 179.7(5) . .
N2 C4 C5 C10 -4.9(7) . .
C4 C5 C6 C7 -0.9(9) . .
C10 C5 C6 C7 179.6(6) . .
C5 C6 C7 C8 0.3(11) . .
C6 C7 C8 C9 1.0(12) . .
C7 C8 C9 C4 -1.6(10) . .
C7 C8 C9 C12 -179.7(7) . .
C5 C4 C9 C8 1.0(9) . .
N2 C4 C9 C8 -174.4(5) . .
C5 C4 C9 C12 179.1(6) . .
N2 C4 C9 C12 3.7(8) . .
C6 C5 C10 C11 -19.6(9) . .
C4 C5 C10 C11 160.9(6) . .
C8 C9 C12 C13 -9.7(11) . .
C4 C9 C12 C13 172.4(7) . .
C1 Cu1 C21 N22 126(100) . .
C1 Cu1 C21 N22 -54(100) . 14_545
N22 C21 N22 C23 0.7(7) 14_545 .
Cu1 C21 N22 C23 -179.3(7) . .
N22 C21 N22 C24 -175.5(8) 14_545 .
Cu1 C21 N22 C24 4.5(8) . .
C21 N22 C23 C23 -1.9(17) . 14_545
C24 N22 C23 C23 174.3(12) . 14_545
C21 N22 C24 C25 -86.4(8) . .
C23 N22 C24 C25 97.9(11) . .
C21 N22 C24 C29 93.8(7) . .
C23 N22 C24 C29 -81.9(11) . .
C29 C24 C25 C26 -1.5(10) . .
N22 C24 C25 C26 178.7(5) . .
C29 C24 C25 C30 178.6(6) . .
N22 C24 C25 C30 -1.1(10) . .
C24 C25 C26 C27 0.3(10) . .
C30 C25 C26 C27 -179.9(7) . .
C25 C26 C27 C28 0.2(11) . .
C26 C27 C28 C29 0.3(10) . .
C27 C28 C29 C24 -1.4(8) . .
C27 C28 C29 C33 179.0(6) . .
C25 C24 C29 C28 2.1(9) . .
N22 C24 C29 C28 -178.1(5) . .
C25 C24 C29 C33 -178.3(6) . .
N22 C24 C29 C33 1.4(8) . .
C24 C25 C30 C31 109.5(11) . .
C26 C25 C30 C31 -70.3(10) . .
C24 C25 C30 C32 -123.5(10) . .
C26 C25 C30 C32 56.7(13) . .
C28 C29 C33 C34 81.2(7) . .
C24 C29 C33 C34 -98.3(7) . .
C28 C29 C33 C35 -47.8(8) . .
C24 C29 C33 C35 132.7(6) . .
F2 B1 F1 F2 169.2(5) 4 2_655
F2 B1 F1 F2 -126.8(9) . 2_655
F2 B1 F1 F2 40.8(10) 3_655 2_655
F1 B1 F1 F2 -77.4(6) 2_655 2_655
F1 B1 F1 F2 22.6(6) 4 2_655
F1 B1 F1 F2 126.6(7) 3_655 2_655
F2 B1 F2 F1 -137.1(10) 4 2_655
F2 B1 F2 F1 63.2(5) 2_655 2_655
F2 B1 F2 F1 -32.7(5) 3_655 2_655
F1 B1 F2 F1 107.2(7) . 2_655
F1 B1 F2 F1 -59.8(8) 4 2_655
F1 B1 F2 F1 -170.6(3) 3_655 2_655
F2 B1 F2 F2 -159.7(9) 2_655 4
F2 B1 F2 F2 104.4(6) 3_655 4
F1 B1 F2 F2 -115.7(8) . 4
F1 B1 F2 F2 137.1(10) 2_655 4
F1 B1 F2 F2 77.3(7) 4 4
F1 B1 F2 F2 -33.5(7) 3_655 4
